data_1533375
loop_
_publ_author_name
'Yellol, Jyoti'
'P\'erez, Sergio A'
'Buceta, Alicia'
'Yellol, Gorakh'
'Donaire, Antonio'
'Szumlas, Piotr'
'Bednarski, Patrick J.'
'Makhloufi, Gamall'
'Janiak, Christoph'
'Espinosa, Arturo'
'Ruiz, Jos\'e'

_publ_section_title
;
 Novel C,N-Cyclometalated Benzimidazole Ruthenium(II) and Iridium(III)
 Complexes as Antitumor and Antiangiogenic Agents: A Structure-Activity
 Relationship Study.
;
_journal_issue 18
_journal_name_full 'Journal of medicinal chemistry'
_journal_page_first 7310
_journal_page_last 7327
_journal_paper_doi 10.1021/acs.jmedchem.5b01194
_journal_volume 58
_journal_year 2015
_chemical_formula_moiety 'C30 H32 Cl F3 N2 O2 Ru'
_chemical_formula_sum 'C30 H32 Cl F3 N2 O2 Ru'
_chemical_formula_weight 646.10
_chemical_name_systematic
; 
Chlorido-(1-methyl-4-isopropyl-benzene)-
(N-n-butyl-(para-trifluoromethylphenyl)(methylester)benzimidazol-\kN,C)ruthenium(II)
;
_space_group_IT_number 14
_symmetry_cell_setting monoclinic
_symmetry_space_group_name_Hall '-P 2ybc'
_symmetry_space_group_name_H-M 'P 1 21/c 1'
_atom_sites_solution_hydrogens geom
_atom_sites_solution_primary direct
_atom_sites_solution_secondary difmap
_audit_creation_method SHELXL-97
_cell_angle_alpha 90.00
_cell_angle_beta 108.785(2)
_cell_angle_gamma 90.00
_cell_formula_units_Z 4
_cell_length_a 12.5656(6)
_cell_length_b 17.1429(8)
_cell_length_c 13.9971(7)
_cell_measurement_reflns_used 9094
_cell_measurement_temperature 100(2)
_cell_measurement_theta_max 30.34
_cell_measurement_theta_min 2.83
_cell_volume 2854.5(2)
_computing_cell_refinement 'Bruker SAINT'
_computing_data_collection 'Bruker SMART'
_computing_data_reduction 'Bruker SAINT'
_computing_molecular_graphics 'DIAMOND (Crystal Impact, 2009)'
_computing_publication_material 'SHELXL-97 (Sheldrick, 2008)'
_computing_structure_refinement 'SHELXL-97 (Sheldrick, 2008)'
_computing_structure_solution 'SHELXS-97 (Sheldrick, 2008)'
_diffrn_ambient_temperature 100(2)
_diffrn_measured_fraction_theta_full 0.997
_diffrn_measured_fraction_theta_max 0.997
_diffrn_measurement_device_type 'Bruker D8 QUEST CCD'
_diffrn_measurement_method '\w and \f scans'
_diffrn_radiation_monochromator graphite
_diffrn_radiation_source 'fine-focus sealed tube'
_diffrn_radiation_type MoK\a
_diffrn_radiation_wavelength 0.71073
_diffrn_reflns_av_R_equivalents 0.0643
_diffrn_reflns_av_sigmaI/netI 0.0361
_diffrn_reflns_limit_h_max 17
_diffrn_reflns_limit_h_min -17
_diffrn_reflns_limit_k_max 24
_diffrn_reflns_limit_k_min -24
_diffrn_reflns_limit_l_max 20
_diffrn_reflns_limit_l_min -20
_diffrn_reflns_number 96174
_diffrn_reflns_theta_full 30.60
_diffrn_reflns_theta_max 30.60
_diffrn_reflns_theta_min 2.08
_exptl_absorpt_coefficient_mu 0.692
_exptl_absorpt_correction_T_max 0.9662
_exptl_absorpt_correction_T_min 0.8914
_exptl_absorpt_correction_type multi-scan
_exptl_absorpt_process_details '(<i>SADABS</i>; Sheldrick, 1996)'
_exptl_crystal_colour yellow
_exptl_crystal_density_diffrn 1.503
_exptl_crystal_density_method 'not measured'
_exptl_crystal_description block
_exptl_crystal_F_000 1320
_exptl_crystal_size_max 0.17
_exptl_crystal_size_mid 0.14
_exptl_crystal_size_min 0.05
_refine_diff_density_max 0.987
_refine_diff_density_min -0.610
_refine_diff_density_rms 0.085
_refine_ls_extinction_method none
_refine_ls_goodness_of_fit_ref 1.013
_refine_ls_hydrogen_treatment constr
_refine_ls_matrix_type full
_refine_ls_number_parameters 357
_refine_ls_number_reflns 8752
_refine_ls_number_restraints 0
_refine_ls_restrained_S_all 1.013
_refine_ls_R_factor_all 0.0565
_refine_ls_R_factor_gt 0.0316
_refine_ls_shift/su_max 0.001
_refine_ls_shift/su_mean 0.000
_refine_ls_structure_factor_coef Fsqd
_refine_ls_weighting_details 'calc w=1/[\s^2^(Fo^2^)+(0.0283P)^2^+1.9797P] where P=(Fo^2^+2Fc^2^)/3'
_refine_ls_weighting_scheme calc
_refine_ls_wR_factor_gt 0.0623
_refine_ls_wR_factor_ref 0.0696
_reflns_number_gt 6491
_reflns_number_total 8752
_reflns_threshold_expression >2sigma(I)
_cod_data_source_file jm5b01194_si_003.cif
_cod_data_source_block jy31_0m
_cod_depositor_comments
;
The following automatic conversions were performed:

'_symmetry_cell_setting' value 'Monoclinic' changed to 'monoclinic'
according to
/usr/data/users/saulius/crontab/automatic-downloads/current/ACS/lib/dictionaries/cif_core.dic
dictionary named 'cif_core.dic' version 2.4.2 from 2011-04-26.

Automatic conversion script
Id: cif_fix_values 3271 2015-04-21 07:52:19Z andrius 
;
_cod_original_sg_symbol_H-M 'P 21/c'
_cod_database_code 1533375

loop_
_symmetry_equiv_pos_as_xyz
'x, y, z'
'-x, y+1/2, -z+1/2'
'-x, -y, -z'
'x, -y-1/2, z-1/2'

loop_
_atom_site_label
_atom_site_type_symbol
_atom_site_fract_x
_atom_site_fract_y
_atom_site_fract_z
_atom_site_U_iso_or_equiv
_atom_site_adp_type
_atom_site_occupancy
_atom_site_symmetry_multiplicity
_atom_site_calc_flag
_atom_site_refinement_flags
Ru Ru 0.002656(12) 0.720948(7) 1.001425(11) 0.01175(4) Uani 1 1 d .
Cl Cl -0.12422(4) 0.77784(3) 0.84905(3) 0.01999(9) Uani 1 1 d .
C1 C 0.11207(15) 0.63191(10) 1.09171(14) 0.0168(4) Uani 1 1 d .
C2 C 0.05014(15) 0.66743(10) 1.14841(13) 0.0162(3) Uani 1 1 d .
H2 H 0.0895 0.6934 1.2095 0.019 Uiso 1 1 calc R
C3 C -0.06976(15) 0.66532(10) 1.11646(13) 0.0164(3) Uani 1 1 d .
H3 H -0.1083 0.6851 1.1596 0.020 Uiso 1 1 calc R
C4 C -0.13081(15) 0.63460(10) 1.02281(14) 0.0170(4) Uani 1 1 d .
C5 C -0.06840(16) 0.60373(10) 0.96146(14) 0.0183(4) Uani 1 1 d .
H5 H -0.1080 0.5862 0.8951 0.022 Uiso 1 1 calc R
C6 C 0.04947(16) 0.59866(10) 0.99672(14) 0.0179(4) Uani 1 1 d .
H6 H 0.0877 0.5730 0.9572 0.021 Uiso 1 1 calc R
C7 C 0.23848(16) 0.63061(12) 1.12976(15) 0.0232(4) Uani 1 1 d .
H7A H 0.2664 0.6767 1.1718 0.035 Uiso 1 1 calc R
H7B H 0.2670 0.6309 1.0723 0.035 Uiso 1 1 calc R
H7C H 0.2644 0.5834 1.1699 0.035 Uiso 1 1 calc R
C8 C -0.25799(16) 0.63221(11) 0.98257(16) 0.0239(4) Uani 1 1 d .
H8 H -0.2807 0.6365 0.9074 0.029 Uiso 1 1 calc R
C9 C -0.31509(18) 0.69794(14) 1.0196(2) 0.0421(6) Uani 1 1 d .
H9A H -0.2929 0.6962 1.0934 0.063 Uiso 1 1 calc R
H9B H -0.3968 0.6921 0.9909 0.063 Uiso 1 1 calc R
H9C H -0.2925 0.7480 0.9984 0.063 Uiso 1 1 calc R
C10 C -0.2979(2) 0.55283(13) 1.0070(2) 0.0453(7) Uani 1 1 d .
H10A H -0.2639 0.5115 0.9780 0.068 Uiso 1 1 calc R
H10B H -0.3800 0.5498 0.9782 0.068 Uiso 1 1 calc R
H10C H -0.2755 0.5462 1.0803 0.068 Uiso 1 1 calc R
N1 N 0.02709(12) 0.83287(8) 1.05925(11) 0.0136(3) Uani 1 1 d .
C11 C 0.11084(14) 0.87489(10) 1.04735(13) 0.0140(3) Uani 1 1 d .
N2 N 0.11396(12) 0.94800(8) 1.08752(11) 0.0136(3) Uani 1 1 d .
C12 C 0.02654(14) 0.95200(10) 1.12722(13) 0.0142(3) Uani 1 1 d .
C13 C -0.01263(15) 1.01300(10) 1.17319(13) 0.0169(4) Uani 1 1 d .
H13 H 0.0252 1.0617 1.1873 0.020 Uiso 1 1 calc R
C14 C -0.10985(15) 0.99848(11) 1.19710(13) 0.0180(3) Uani 1 1 d .
H14 H -0.1389 1.0383 1.2290 0.022 Uiso 1 1 calc R
C15 C -0.16654(15) 0.92670(10) 1.17543(13) 0.0159(3) Uani 1 1 d .
C16 C -0.12521(14) 0.86596(10) 1.13210(13) 0.0144(3) Uani 1 1 d .
H16 H -0.1622 0.8169 1.1191 0.017 Uiso 1 1 calc R
C17 C -0.02777(14) 0.87968(10) 1.10855(13) 0.0134(3) Uani 1 1 d .
C18 C 0.19013(15) 1.01323(9) 1.08889(14) 0.0160(4) Uani 1 1 d .
H18A H 0.1501 1.0629 1.0893 0.019 Uiso 1 1 calc R
H18B H 0.2108 1.0118 1.0264 0.019 Uiso 1 1 calc R
C19 C 0.29659(15) 1.01144(10) 1.17939(15) 0.0203(4) Uani 1 1 d .
H19A H 0.3388 0.9630 1.1778 0.024 Uiso 1 1 calc R
H19B H 0.2765 1.0113 1.2422 0.024 Uiso 1 1 calc R
C20 C 0.37076(17) 1.08201(12) 1.17922(19) 0.0333(5) Uani 1 1 d .
H20A H 0.3960 1.0794 1.1192 0.040 Uiso 1 1 calc R
H20B H 0.3259 1.1302 1.1741 0.040 Uiso 1 1 calc R
C21 C 0.47284(18) 1.08589(15) 1.2736(2) 0.0445(6) Uani 1 1 d .
H21A H 0.4483 1.0879 1.3332 0.067 Uiso 1 1 calc R
H21B H 0.5166 1.1327 1.2712 0.067 Uiso 1 1 calc R
H21C H 0.5195 1.0395 1.2771 0.067 Uiso 1 1 calc R
C22 C -0.27359(15) 0.91695(11) 1.19839(14) 0.0201(4) Uani 1 1 d .
O1 O -0.30560(13) 0.95997(10) 1.25080(14) 0.0403(4) Uani 1 1 d .
C23 C -0.42758(18) 0.83389(15) 1.18234(19) 0.0367(6) Uani 1 1 d .
H23A H -0.4057 0.8187 1.2536 0.055 Uiso 1 1 calc R
H23B H -0.4673 0.7905 1.1401 0.055 Uiso 1 1 calc R
H23C H -0.4771 0.8795 1.1709 0.055 Uiso 1 1 calc R
O2 O -0.32893(11) 0.85282(8) 1.15661(11) 0.0250(3) Uani 1 1 d .
C24 C 0.17779(14) 0.83655(10) 0.99326(13) 0.0146(3) Uani 1 1 d .
C25 C 0.27418(15) 0.86580(11) 0.97735(14) 0.0190(4) Uani 1 1 d .
H25 H 0.3022 0.9158 1.0027 0.023 Uiso 1 1 calc R
C26 C 0.32943(15) 0.82169(11) 0.92423(14) 0.0196(4) Uani 1 1 d .
H26 H 0.3961 0.8406 0.9142 0.024 Uiso 1 1 calc R
C27 C 0.28539(15) 0.74990(11) 0.88629(13) 0.0170(3) Uani 1 1 d .
C28 C 0.18794(15) 0.72103(11) 0.90037(13) 0.0167(3) Uani 1 1 d .
H28 H 0.1582 0.6726 0.8707 0.020 Uiso 1 1 calc R
C29 C 0.13292(14) 0.76180(10) 0.95719(13) 0.0141(3) Uani 1 1 d .
C30 C 0.34314(16) 0.69909(12) 0.83100(15) 0.0229(4) Uani 1 1 d .
F1 F 0.42976(11) 0.73446(8) 0.81290(10) 0.0358(3) Uani 1 1 d .
F2 F 0.27377(10) 0.67567(8) 0.74117(9) 0.0344(3) Uani 1 1 d .
F3 F 0.38487(11) 0.63376(7) 0.88264(10) 0.0345(3) Uani 1 1 d .

loop_
_atom_site_aniso_label
_atom_site_aniso_U_11
_atom_site_aniso_U_22
_atom_site_aniso_U_33
_atom_site_aniso_U_23
_atom_site_aniso_U_13
_atom_site_aniso_U_12
Ru 0.01385(6) 0.00936(6) 0.01203(6) 0.00023(6) 0.00412(5) 0.00111(6)
Cl 0.0227(2) 0.0204(2) 0.0152(2) 0.00355(17) 0.00361(16) 0.00524(18)
C1 0.0193(9) 0.0119(8) 0.0187(9) 0.0043(7) 0.0055(7) 0.0036(7)
C2 0.0223(9) 0.0127(8) 0.0121(8) 0.0017(6) 0.0033(7) 0.0010(7)
C3 0.0232(9) 0.0108(8) 0.0172(9) 0.0024(7) 0.0092(7) 0.0000(7)
C4 0.0180(9) 0.0120(8) 0.0211(9) 0.0011(7) 0.0064(7) -0.0001(7)
C5 0.0237(9) 0.0115(8) 0.0180(9) -0.0022(7) 0.0045(7) -0.0024(7)
C6 0.0253(10) 0.0095(8) 0.0206(9) -0.0003(7) 0.0099(7) 0.0027(7)
C7 0.0202(9) 0.0221(10) 0.0257(10) 0.0021(8) 0.0053(8) 0.0062(8)
C8 0.0196(9) 0.0217(9) 0.0294(11) -0.0073(8) 0.0063(8) -0.0042(8)
C9 0.0178(10) 0.0316(12) 0.0683(18) -0.0208(12) 0.0019(11) 0.0007(9)
C10 0.0296(12) 0.0251(12) 0.086(2) -0.0089(12) 0.0248(13) -0.0106(9)
N1 0.0164(7) 0.0109(7) 0.0151(7) -0.0004(6) 0.0071(6) 0.0023(5)
C11 0.0156(8) 0.0122(8) 0.0142(8) 0.0008(6) 0.0051(6) 0.0020(6)
N2 0.0157(7) 0.0104(6) 0.0161(7) -0.0015(5) 0.0069(6) -0.0002(5)
C12 0.0163(8) 0.0124(7) 0.0136(8) -0.0001(6) 0.0046(7) 0.0016(6)
C13 0.0193(9) 0.0147(9) 0.0178(9) -0.0031(6) 0.0077(7) -0.0012(6)
C14 0.0216(8) 0.0168(8) 0.0180(8) -0.0026(8) 0.0096(7) 0.0035(8)
C15 0.0180(8) 0.0174(8) 0.0138(8) 0.0005(7) 0.0072(7) 0.0021(7)
C16 0.0180(8) 0.0128(8) 0.0132(8) 0.0006(6) 0.0061(7) 0.0004(6)
C17 0.0164(8) 0.0118(8) 0.0124(8) 0.0006(6) 0.0053(6) 0.0036(6)
C18 0.0173(8) 0.0113(9) 0.0213(9) 0.0006(6) 0.0087(7) -0.0020(6)
C19 0.0183(9) 0.0179(10) 0.0243(9) -0.0012(7) 0.0062(7) -0.0013(7)
C20 0.0200(10) 0.0221(10) 0.0553(15) -0.0018(10) 0.0088(10) -0.0047(8)
C21 0.0205(11) 0.0387(14) 0.0687(18) -0.0121(13) 0.0065(11) -0.0084(10)
C22 0.0204(9) 0.0213(9) 0.0211(9) -0.0017(7) 0.0102(7) 0.0005(7)
O1 0.0355(9) 0.0390(9) 0.0603(11) -0.0234(9) 0.0347(8) -0.0085(7)
C23 0.0234(11) 0.0498(14) 0.0429(14) -0.0142(11) 0.0191(10) -0.0147(10)
O2 0.0198(7) 0.0277(8) 0.0323(8) -0.0068(6) 0.0149(6) -0.0042(6)
C24 0.0150(8) 0.0149(8) 0.0142(8) 0.0010(7) 0.0052(6) 0.0037(7)
C25 0.0200(9) 0.0174(9) 0.0209(9) -0.0020(7) 0.0086(7) -0.0006(7)
C26 0.0159(8) 0.0239(10) 0.0214(9) -0.0005(8) 0.0095(7) 0.0004(7)
C27 0.0179(9) 0.0199(8) 0.0146(8) 0.0013(7) 0.0072(7) 0.0063(7)
C28 0.0199(8) 0.0152(8) 0.0152(8) 0.0006(7) 0.0059(7) 0.0028(7)
C29 0.0152(8) 0.0138(8) 0.0133(8) 0.0023(6) 0.0044(6) 0.0046(6)
C30 0.0212(9) 0.0266(10) 0.0232(10) -0.0019(8) 0.0101(8) 0.0054(8)
F1 0.0329(7) 0.0396(8) 0.0468(8) -0.0082(6) 0.0294(6) 0.0011(6)
F2 0.0326(7) 0.0457(8) 0.0242(6) -0.0151(6) 0.0082(5) 0.0080(6)
F3 0.0407(7) 0.0298(7) 0.0373(7) 0.0047(6) 0.0182(6) 0.0194(6)

loop_
_atom_type_symbol
_atom_type_description
_atom_type_scat_dispersion_real
_atom_type_scat_dispersion_imag
_atom_type_scat_source
C C 0.0033 0.0016 'International Tables Vol C Tables 4.2.6.8 and 6.1.1.4'
H H 0.0000 0.0000 'International Tables Vol C Tables 4.2.6.8 and 6.1.1.4'
N N 0.0061 0.0033 'International Tables Vol C Tables 4.2.6.8 and 6.1.1.4'
O O 0.0106 0.0060 'International Tables Vol C Tables 4.2.6.8 and 6.1.1.4'
F F 0.0171 0.0103 'International Tables Vol C Tables 4.2.6.8 and 6.1.1.4'
Cl Cl 0.1484 0.1585 'International Tables Vol C Tables 4.2.6.8 and 6.1.1.4'
Ru Ru -1.2594 0.8363 'International Tables Vol C Tables 4.2.6.8 and 6.1.1.4'

loop_
_geom_angle_atom_site_label_1
_geom_angle_atom_site_label_2
_geom_angle_atom_site_label_3
_geom_angle
C29 Ru N1 76.64(6)
C29 Ru C2 115.55(7)
N1 Ru C2 93.49(6)
C29 Ru C1 89.91(7)
N1 Ru C1 116.05(6)
C2 Ru C1 38.24(7)
C29 Ru C6 94.00(7)
N1 Ru C6 153.57(6)
C2 Ru C6 68.01(7)
C1 Ru C6 38.30(7)
C29 Ru C5 122.27(7)
N1 Ru C5 161.07(6)
C2 Ru C5 79.54(7)
C1 Ru C5 68.52(7)
C6 Ru C5 37.41(7)
C29 Ru C3 152.68(7)
N1 Ru C3 98.82(6)
C2 Ru C3 37.24(6)
C1 Ru C3 67.60(7)
C6 Ru C3 78.11(7)
C5 Ru C3 65.06(7)
C29 Ru C4 159.11(7)
N1 Ru C4 124.23(6)
C2 Ru C4 66.15(7)
C1 Ru C4 79.93(7)
C6 Ru C4 66.77(7)
C5 Ru C4 36.91(7)
C3 Ru C4 35.02(6)
C29 Ru Cl 87.68(5)
N1 Ru Cl 86.77(4)
C2 Ru Cl 156.21(5)
C1 Ru Cl 155.81(5)
C6 Ru Cl 117.90(5)
C5 Ru Cl 92.63(5)
C3 Ru Cl 119.22(5)
C4 Ru Cl 94.14(5)
C2 C1 C6 117.15(16)
C2 C1 C7 121.09(17)
C6 C1 C7 121.75(17)
C2 C1 Ru 70.37(10)
C6 C1 Ru 71.48(10)
C7 C1 Ru 128.03(13)
C1 C2 C3 121.92(16)
C1 C2 Ru 71.39(10)
C3 C2 Ru 76.81(10)
C1 C2 H2 119.0
C3 C2 H2 119.0
Ru C2 H2 124.3
C4 C3 C2 120.72(16)
C4 C3 Ru 73.70(10)
C2 C3 Ru 65.95(10)
C4 C3 H3 119.6
C2 C3 H3 119.6
Ru C3 H3 134.1
C3 C4 C5 117.43(16)
C3 C4 C8 123.80(17)
C5 C4 C8 118.77(16)
C3 C4 Ru 71.28(10)
C5 C4 Ru 66.60(10)
C8 C4 Ru 133.41(13)
C6 C5 C4 121.95(17)
C6 C5 Ru 70.80(10)
C4 C5 Ru 76.49(10)
C6 C5 H5 119.0
C4 C5 H5 119.0
Ru C5 H5 125.4
C5 C6 C1 120.32(17)
C5 C6 Ru 71.79(10)
C1 C6 Ru 70.22(10)
C5 C6 H6 119.8
C1 C6 H6 119.8
Ru C6 H6 130.8
C1 C7 H7A 109.5
C1 C7 H7B 109.5
H7A C7 H7B 109.5
C1 C7 H7C 109.5
H7A C7 H7C 109.5
H7B C7 H7C 109.5
C9 C8 C4 114.34(16)
C9 C8 C10 111.15(19)
C4 C8 C10 108.93(17)
C9 C8 H8 107.4
C4 C8 H8 107.4
C10 C8 H8 107.4
C8 C9 H9A 109.5
C8 C9 H9B 109.5
H9A C9 H9B 109.5
C8 C9 H9C 109.5
H9A C9 H9C 109.5
H9B C9 H9C 109.5
C8 C10 H10A 109.5
C8 C10 H10B 109.5
H10A C10 H10B 109.5
C8 C10 H10C 109.5
H10A C10 H10C 109.5
H10B C10 H10C 109.5
C11 N1 C17 106.91(14)
C11 N1 Ru 118.54(11)
C17 N1 Ru 134.51(12)
N1 C11 N2 111.33(15)
N1 C11 C24 115.69(15)
N2 C11 C24 132.95(16)
C11 N2 C12 106.79(14)
C11 N2 C18 129.43(15)
C12 N2 C18 123.76(14)
N2 C12 C13 131.68(16)
N2 C12 C17 106.49(14)
C13 C12 C17 121.75(16)
C14 C13 C12 116.38(16)
C14 C13 H13 121.8
C12 C13 H13 121.8
C13 C14 C15 121.93(16)
C13 C14 H14 119.0
C15 C14 H14 119.0
C16 C15 C14 121.10(16)
C16 C15 C22 120.08(16)
C14 C15 C22 118.81(16)
C17 C16 C15 117.39(16)
C17 C16 H16 121.3
C15 C16 H16 121.3
N1 C17 C16 129.96(16)
N1 C17 C12 108.47(15)
C16 C17 C12 121.39(16)
N2 C18 C19 113.03(14)
N2 C18 H18A 109.0
C19 C18 H18A 109.0
N2 C18 H18B 109.0
C19 C18 H18B 109.0
H18A C18 H18B 107.8
C18 C19 C20 110.91(16)
C18 C19 H19A 109.5
C20 C19 H19A 109.5
C18 C19 H19B 109.5
C20 C19 H19B 109.5
H19A C19 H19B 108.0
C21 C20 C19 112.24(19)
C21 C20 H20A 109.2
C19 C20 H20A 109.2
C21 C20 H20B 109.2
C19 C20 H20B 109.2
H20A C20 H20B 107.9
C20 C21 H21A 109.5
C20 C21 H21B 109.5
H21A C21 H21B 109.5
C20 C21 H21C 109.5
H21A C21 H21C 109.5
H21B C21 H21C 109.5
O1 C22 O2 123.15(17)
O1 C22 C15 124.60(18)
O2 C22 C15 112.21(15)
O2 C23 H23A 109.5
O2 C23 H23B 109.5
H23A C23 H23B 109.5
O2 C23 H23C 109.5
H23A C23 H23C 109.5
H23B C23 H23C 109.5
C22 O2 C23 116.59(16)
C25 C24 C29 122.13(16)
C25 C24 C11 126.71(16)
C29 C24 C11 111.16(15)
C26 C25 C24 119.89(17)
C26 C25 H25 120.1
C24 C25 H25 120.1
C27 C26 C25 118.78(17)
C27 C26 H26 120.6
C25 C26 H26 120.6
C26 C27 C28 121.55(16)
C26 C27 C30 121.00(17)
C28 C27 C30 117.43(17)
C27 C28 C29 121.44(17)
C27 C28 H28 119.3
C29 C28 H28 119.3
C28 C29 C24 116.07(16)
C28 C29 Ru 126.18(13)
C24 C29 Ru 117.59(12)
F1 C30 F2 106.31(16)
F1 C30 F3 106.19(15)
F2 C30 F3 106.15(16)
F1 C30 C27 113.11(17)
F2 C30 C27 112.45(15)
F3 C30 C27 112.11(16)

loop_
_geom_bond_atom_site_label_1
_geom_bond_atom_site_label_2
_geom_bond_distance
Ru C29 2.0508(18)
Ru N1 2.0666(14)
Ru C2 2.1540(17)
Ru C1 2.1675(17)
Ru C6 2.1840(17)
Ru C5 2.1968(18)
Ru C3 2.2965(17)
Ru C4 2.3273(18)
Ru Cl 2.4191(4)
C1 C2 1.416(2)
C1 C6 1.427(3)
C1 C7 1.504(3)
C2 C3 1.427(2)
C2 H2 0.9500
C3 C4 1.392(3)
C3 H3 0.9500
C4 C5 1.437(3)
C4 C8 1.514(3)
C5 C6 1.405(3)
C5 H5 0.9500
C6 H6 0.9500
C7 H7A 0.9800
C7 H7B 0.9800
C7 H7C 0.9800
C8 C9 1.514(3)
C8 C10 1.527(3)
C8 H8 1.0000
C9 H9A 0.9800
C9 H9B 0.9800
C9 H9C 0.9800
C10 H10A 0.9800
C10 H10B 0.9800
C10 H10C 0.9800
N1 C11 1.329(2)
N1 C17 1.379(2)
C11 N2 1.369(2)
C11 C24 1.457(2)
N2 C12 1.383(2)
N2 C18 1.468(2)
C12 C13 1.398(2)
C12 C17 1.399(2)
C13 C14 1.389(3)
C13 H13 0.9500
C14 C15 1.405(3)
C14 H14 0.9500
C15 C16 1.387(2)
C15 C22 1.490(2)
C16 C17 1.387(2)
C16 H16 0.9500
C18 C19 1.518(3)
C18 H18A 0.9900
C18 H18B 0.9900
C19 C20 1.528(3)
C19 H19A 0.9900
C19 H19B 0.9900
C20 C21 1.517(3)
C20 H20A 0.9900
C20 H20B 0.9900
C21 H21A 0.9800
C21 H21B 0.9800
C21 H21C 0.9800
C22 O1 1.197(2)
C22 O2 1.331(2)
C23 O2 1.435(2)
C23 H23A 0.9800
C23 H23B 0.9800
C23 H23C 0.9800
C24 C25 1.394(2)
C24 C29 1.425(2)
C25 C26 1.393(3)
C25 H25 0.9500
C26 C27 1.383(3)
C26 H26 0.9500
C27 C28 1.392(3)
C27 C30 1.499(3)
C28 C29 1.397(2)
C28 H28 0.9500
C30 F1 1.339(2)
C30 F2 1.340(2)
C30 F3 1.344(2)
